data_4023380
loop_
_publ_author_name
'W. Sean Fyvie'
'Mark W. Peczuh'

_publ_section_title
;
 Diastereoselectivity in Epoxidation of Carbohydrate Fused
 [13]-Macro-dilactones
;
_journal_name_full 'Journal of Organic Chemistry'
_journal_page_first 3626
_journal_page_last 3629
_journal_paper_doi 10.1021/jo800027y
_journal_volume 73
_journal_year 2008
_chemical_absolute_configuration syn
_chemical_formula_sum 'C29 H34 O8'
_chemical_formula_weight 510.56
_chemical_name_systematic
; 
 ? 
;
_space_group_IT_number 19
_symmetry_cell_setting orthorhombic
_symmetry_space_group_name_Hall 'P 2ac 2ab'
_symmetry_space_group_name_H-M 'P 21 21 21'
_atom_sites_solution_hydrogens geom
_atom_sites_solution_primary direct
_atom_sites_solution_secondary difmap
_audit_creation_method SHELXL-97
_cell_angle_alpha 90.00
_cell_angle_beta 90.00
_cell_angle_gamma 90.00
_cell_formula_units_Z 4
_cell_length_a 9.4476(19)
_cell_length_b 11.306(2)
_cell_length_c 25.017(5)
_cell_measurement_temperature 173(2)
_cell_volume 2672.3(9)
_computing_cell_refinement Denzo
_computing_data_collection 'Nonius Collect'
_computing_data_reduction Denzo
_computing_molecular_graphics 'Bruker SHELXTL'
_computing_publication_material 'Bruker SHELXTL'
_computing_structure_refinement 'SHELXL-97 (Sheldrick, 1997)'
_computing_structure_solution 'SHELXS-97 (Sheldrick, 1990)'
_diffrn_ambient_temperature 173(2)
_diffrn_measured_fraction_theta_full 0.988
_diffrn_measured_fraction_theta_max 0.988
_diffrn_measurement_device_type 'Nonius KappaCCD'
_diffrn_measurement_method '\w scans'
_diffrn_radiation_monochromator graphite
_diffrn_radiation_source 'fine-focus sealed tube'
_diffrn_radiation_type MoK\a
_diffrn_radiation_wavelength 0.71073
_diffrn_reflns_av_R_equivalents 0.0000
_diffrn_reflns_av_sigmaI/netI 0.0771
_diffrn_reflns_limit_h_max 12
_diffrn_reflns_limit_h_min -12
_diffrn_reflns_limit_k_max 15
_diffrn_reflns_limit_k_min -15
_diffrn_reflns_limit_l_max 34
_diffrn_reflns_limit_l_min -33
_diffrn_reflns_number 6707
_diffrn_reflns_theta_full 28.96
_diffrn_reflns_theta_max 28.96
_diffrn_reflns_theta_min 3.26
_exptl_absorpt_coefficient_mu 0.092
_exptl_absorpt_correction_T_max 0.9818
_exptl_absorpt_correction_T_min 0.9818
_exptl_absorpt_correction_type none
_exptl_crystal_colour colorless
_exptl_crystal_density_diffrn 1.269
_exptl_crystal_density_method 'not measured'
_exptl_crystal_description block
_exptl_crystal_F_000 1088
_exptl_crystal_size_max 0.20
_exptl_crystal_size_mid 0.20
_exptl_crystal_size_min 0.20
_refine_diff_density_max 0.172
_refine_diff_density_min -0.172
_refine_diff_density_rms 0.042
_refine_ls_abs_structure_details 'Flack H D (1983), Acta Cryst. A39, 876-881'
_refine_ls_abs_structure_Flack -1.2(8)
_refine_ls_extinction_method none
_refine_ls_goodness_of_fit_ref 1.012
_refine_ls_hydrogen_treatment constr
_refine_ls_matrix_type full
_refine_ls_number_parameters 334
_refine_ls_number_reflns 6707
_refine_ls_number_restraints 0
_refine_ls_restrained_S_all 1.012
_refine_ls_R_factor_all 0.0954
_refine_ls_R_factor_gt 0.0496
_refine_ls_shift/su_max 0.020
_refine_ls_shift/su_mean 0.001
_refine_ls_structure_factor_coef Fsqd
_refine_ls_weighting_details 'calc w=1/[\s^2^(Fo^2^)+(0.0534P)^2^+0.0000P] where P=(Fo^2^+2Fc^2^)/3'
_refine_ls_weighting_scheme calc
_refine_ls_wR_factor_gt 0.0960
_refine_ls_wR_factor_ref 0.1096
_reflns_number_gt 4424
_reflns_number_total 6707
_reflns_threshold_expression >2sigma(I)
_cod_data_source_file jo800027y-File001.cif
_cod_data_source_block mp05
_cod_depositor_comments
;
The following automatic conversions were performed:
'_symmetry_cell_setting' value 'Orthorhombic' changed to 'orthorhombic'
according to '/home/saulius/struct/CIF-dictionaries/cif_core.dic'
dictionary named 'cif_core.dic' version 2.4.1 from 2010-06-29.

Automatic conversion script
Id: cif_fix_enum 1527 2010-12-29 10:47:43Z saulius 
;
_cod_database_code 4023380

loop_
_symmetry_equiv_pos_as_xyz
'x, y, z'
'-x+1/2, -y, z+1/2'
'-x, y+1/2, -z+1/2'
'x+1/2, -y+1/2, -z'

loop_
_atom_site_label
_atom_site_type_symbol
_atom_site_fract_x
_atom_site_fract_y
_atom_site_fract_z
_atom_site_U_iso_or_equiv
_atom_site_adp_type
_atom_site_occupancy
_atom_site_symmetry_multiplicity
_atom_site_calc_flag
_atom_site_refinement_flags
_atom_site_disorder_assembly
_atom_site_disorder_group
O1 O 0.22644(12) 0.69386(11) 0.76257(5) 0.0272(3) Uani 1 1 d . . .
O2 O 0.34587(13) 0.52281(11) 0.75190(6) 0.0340(3) Uani 1 1 d . . .
O3 O 0.11158(16) 0.75078(14) 0.59707(6) 0.0452(4) Uani 1 1 d . . .
O4 O 0.30839(13) 0.75909(12) 0.64673(5) 0.0325(3) Uani 1 1 d . . .
O5 O 0.25534(13) 0.95694(10) 0.75663(5) 0.0296(3) Uani 1 1 d . . .
O6 O 0.40579(13) 0.68543(11) 0.84784(5) 0.0320(3) Uani 1 1 d . . .
O7 O 0.41864(13) 0.91359(12) 0.88788(5) 0.0324(3) Uani 1 1 d . . .
O8 O 0.24189(14) 1.07628(11) 0.82962(5) 0.0332(3) Uani 1 1 d . . .
C1 C 0.23601(19) 0.57464(16) 0.75735(7) 0.0283(4) Uani 1 1 d . . .
C2 C 0.0933(2) 0.51615(17) 0.75892(8) 0.0333(5) Uani 1 1 d . . .
H2A H 0.0188 0.5750 0.7507 0.040 Uiso 1 1 calc R . .
H2B H 0.0754 0.4846 0.7952 0.040 Uiso 1 1 calc R . .
C3 C 0.0873(2) 0.41489(17) 0.71802(8) 0.0340(5) Uani 1 1 d . . .
H3A H 0.1677 0.3605 0.7242 0.041 Uiso 1 1 calc R . .
H3B H -0.0014 0.3696 0.7232 0.041 Uiso 1 1 calc R . .
C4 C 0.0933(2) 0.45983(17) 0.66189(8) 0.0326(5) Uani 1 1 d . . .
H4A H 0.0105 0.4961 0.6480 0.039 Uiso 1 1 calc R . .
C5 C 0.2041(2) 0.45318(18) 0.63022(8) 0.0346(5) Uani 1 1 d . . .
H5A H 0.2841 0.4113 0.6433 0.042 Uiso 1 1 calc R . .
C6 C 0.2154(2) 0.50539(18) 0.57583(8) 0.0376(5) Uani 1 1 d . . .
H6A H 0.1194 0.5232 0.5621 0.045 Uiso 1 1 calc R . .
H6B H 0.2597 0.4473 0.5514 0.045 Uiso 1 1 calc R . .
C7 C 0.3038(2) 0.61916(18) 0.57633(8) 0.0374(5) Uani 1 1 d . . .
H7A H 0.3965 0.6033 0.5934 0.045 Uiso 1 1 calc R . .
H7B H 0.3215 0.6452 0.5391 0.045 Uiso 1 1 calc R . .
C8 C 0.2289(2) 0.71535(17) 0.60623(8) 0.0331(5) Uani 1 1 d . . .
C9 C 0.2425(2) 0.85168(17) 0.67747(7) 0.0305(4) Uani 1 1 d . . .
H9A H 0.1454 0.8283 0.6879 0.037 Uiso 1 1 calc R . .
H9B H 0.2370 0.9253 0.6561 0.037 Uiso 1 1 calc R . .
C10 C 0.33239(19) 0.87098(17) 0.72653(8) 0.0283(4) Uani 1 1 d . . .
H10A H 0.4254 0.9055 0.7155 0.034 Uiso 1 1 calc R . .
C11 C 0.35851(17) 0.75865(16) 0.75838(8) 0.0268(4) Uani 1 1 d . . .
H11A H 0.4290 0.7088 0.7388 0.032 Uiso 1 1 calc R . .
C12 C 0.41572(19) 0.78553(16) 0.81403(8) 0.0266(4) Uani 1 1 d . . .
H12A H 0.5178 0.8076 0.8106 0.032 Uiso 1 1 calc R . .
C13 C 0.33858(19) 0.88626(17) 0.84154(8) 0.0280(4) Uani 1 1 d . . .
H13A H 0.2418 0.8594 0.8523 0.034 Uiso 1 1 calc R . .
C14 C 0.32630(19) 0.99152(16) 0.80454(8) 0.0274(4) Uani 1 1 d . . .
H14A H 0.4220 1.0246 0.7962 0.033 Uiso 1 1 calc R . .
C15 C 0.53527(19) 0.62769(18) 0.85845(9) 0.0365(5) Uani 1 1 d . . .
H15A H 0.6030 0.6838 0.8748 0.044 Uiso 1 1 calc R . .
H15B H 0.5769 0.5977 0.8248 0.044 Uiso 1 1 calc R . .
C16 C 0.5074(2) 0.52740(18) 0.89573(8) 0.0327(5) Uani 1 1 d . . .
C17 C 0.3930(2) 0.4528(2) 0.88895(9) 0.0430(5) Uani 1 1 d . . .
H17A H 0.3310 0.4644 0.8595 0.052 Uiso 1 1 calc R . .
C18 C 0.3673(2) 0.3610(2) 0.92452(9) 0.0484(6) Uani 1 1 d . . .
H18A H 0.2876 0.3109 0.9196 0.058 Uiso 1 1 calc R . .
C19 C 0.4578(3) 0.3428(2) 0.96697(9) 0.0454(6) Uani 1 1 d . . .
H19A H 0.4406 0.2802 0.9915 0.054 Uiso 1 1 calc R . .
C20 C 0.5720(3) 0.4149(2) 0.97359(9) 0.0490(6) Uani 1 1 d . . .
H20A H 0.6353 0.4014 1.0024 0.059 Uiso 1 1 calc R . .
C21 C 0.5966(3) 0.5074(2) 0.93883(9) 0.0429(5) Uani 1 1 d . . .
H21A H 0.6755 0.5580 0.9445 0.051 Uiso 1 1 calc R . .
C22 C 0.3423(2) 0.9574(2) 0.93274(8) 0.0416(5) Uani 1 1 d . . .
H22A H 0.2439 0.9273 0.9319 0.050 Uiso 1 1 calc R . .
H22B H 0.3391 1.0449 0.9316 0.050 Uiso 1 1 calc R . .
C23 C 0.4144(2) 0.91736(18) 0.98321(8) 0.0333(5) Uani 1 1 d . . .
C24 C 0.4371(2) 0.7988(2) 0.99281(10) 0.0462(6) Uani 1 1 d . . .
H24A H 0.4097 0.7420 0.9668 0.055 Uiso 1 1 calc R . .
C25 C 0.4990(3) 0.7622(2) 1.03961(11) 0.0650(8) Uani 1 1 d . . .
H25A H 0.5132 0.6803 1.0460 0.078 Uiso 1 1 calc R . .
C26 C 0.5406(3) 0.8436(2) 1.07737(11) 0.0628(8) Uani 1 1 d . . .
H26A H 0.5847 0.8180 1.1095 0.075 Uiso 1 1 calc R . .
C27 C 0.5184(3) 0.9621(2) 1.06848(10) 0.0501(6) Uani 1 1 d . . .
H27A H 0.5459 1.0188 1.0945 0.060 Uiso 1 1 calc R . .
C28 C 0.4555(2) 0.9983(2) 1.02134(9) 0.0383(5) Uani 1 1 d . . .
H28A H 0.4403 1.0802 1.0151 0.046 Uiso 1 1 calc R . .
C29 C 0.2466(3) 1.18926(18) 0.80448(9) 0.0499(6) Uani 1 1 d . . .
H29A H 0.1859 1.2446 0.8241 0.075 Uiso 1 1 calc R . .
H29B H 0.2130 1.1822 0.7676 0.075 Uiso 1 1 calc R . .
H29C H 0.3442 1.2187 0.8045 0.075 Uiso 1 1 calc R . .

loop_
_atom_site_aniso_label
_atom_site_aniso_U_11
_atom_site_aniso_U_22
_atom_site_aniso_U_33
_atom_site_aniso_U_23
_atom_site_aniso_U_13
_atom_site_aniso_U_12
O1 0.0229(6) 0.0261(7) 0.0325(7) 0.0026(6) -0.0009(6) -0.0006(5)
O2 0.0275(6) 0.0309(7) 0.0437(9) 0.0001(7) -0.0022(6) 0.0043(6)
O3 0.0493(9) 0.0444(9) 0.0419(9) -0.0064(8) -0.0127(7) 0.0094(8)
O4 0.0346(7) 0.0334(8) 0.0295(7) -0.0034(7) 0.0011(6) 0.0007(6)
O5 0.0327(6) 0.0272(7) 0.0288(7) -0.0013(6) -0.0024(6) 0.0028(6)
O6 0.0279(6) 0.0299(7) 0.0381(8) 0.0097(7) -0.0019(6) 0.0020(6)
O7 0.0309(6) 0.0411(8) 0.0251(7) -0.0037(6) -0.0011(6) 0.0014(6)
O8 0.0382(7) 0.0252(7) 0.0361(8) -0.0010(6) 0.0031(7) 0.0031(6)
C1 0.0315(9) 0.0285(10) 0.0249(10) 0.0033(9) -0.0005(9) -0.0017(9)
C2 0.0309(9) 0.0338(11) 0.0353(11) 0.0051(10) 0.0037(9) -0.0075(9)
C3 0.0306(9) 0.0308(11) 0.0406(12) 0.0029(10) 0.0021(10) -0.0065(9)
C4 0.0272(9) 0.0304(11) 0.0401(12) 0.0013(10) -0.0048(10) -0.0011(9)
C5 0.0388(11) 0.0266(11) 0.0384(12) 0.0031(9) -0.0017(10) 0.0041(9)
C6 0.0454(12) 0.0333(12) 0.0342(12) -0.0001(10) 0.0018(10) 0.0023(10)
C7 0.0481(12) 0.0337(12) 0.0304(11) -0.0007(10) 0.0046(10) -0.0007(10)
C8 0.0413(11) 0.0332(11) 0.0250(10) 0.0043(9) -0.0001(9) -0.0022(10)
C9 0.0348(10) 0.0277(10) 0.0291(11) 0.0008(9) 0.0011(9) 0.0037(9)
C10 0.0281(9) 0.0272(10) 0.0297(11) 0.0001(9) 0.0034(8) -0.0014(8)
C11 0.0200(8) 0.0290(10) 0.0314(10) 0.0014(9) 0.0023(8) -0.0023(8)
C12 0.0230(8) 0.0251(10) 0.0317(11) 0.0042(9) 0.0013(8) -0.0011(8)
C13 0.0244(9) 0.0336(11) 0.0260(10) 0.0005(9) 0.0007(8) -0.0017(8)
C14 0.0257(9) 0.0283(11) 0.0282(10) -0.0010(9) 0.0014(8) -0.0024(8)
C15 0.0292(10) 0.0331(11) 0.0472(13) 0.0027(11) -0.0038(10) 0.0047(9)
C16 0.0351(10) 0.0284(11) 0.0345(11) -0.0013(10) -0.0009(9) 0.0072(9)
C17 0.0460(12) 0.0438(13) 0.0392(12) 0.0084(11) -0.0085(11) -0.0009(11)
C18 0.0558(14) 0.0413(14) 0.0480(14) 0.0103(13) -0.0023(12) -0.0050(11)
C19 0.0693(16) 0.0341(13) 0.0326(13) 0.0039(11) 0.0082(12) 0.0135(12)
C20 0.0692(16) 0.0443(14) 0.0334(13) 0.0002(11) -0.0120(12) 0.0130(14)
C21 0.0496(12) 0.0360(13) 0.0432(13) -0.0027(11) -0.0111(11) 0.0059(10)
C22 0.0413(11) 0.0516(14) 0.0318(12) -0.0027(11) 0.0047(10) 0.0109(11)
C23 0.0323(9) 0.0367(12) 0.0308(11) 0.0024(10) 0.0040(9) 0.0038(10)
C24 0.0621(15) 0.0347(13) 0.0418(14) -0.0061(11) -0.0038(12) 0.0020(11)
C25 0.098(2) 0.0387(14) 0.0586(17) 0.0082(14) -0.0123(16) 0.0096(15)
C26 0.0849(19) 0.0602(19) 0.0431(15) 0.0080(14) -0.0205(14) 0.0147(15)
C27 0.0597(14) 0.0488(15) 0.0420(14) -0.0052(13) -0.0148(12) -0.0031(12)
C28 0.0453(12) 0.0320(12) 0.0375(13) 0.0020(11) 0.0036(10) -0.0001(10)
C29 0.0717(15) 0.0269(11) 0.0510(15) 0.0036(11) 0.0016(13) 0.0075(12)

loop_
_atom_type_symbol
_atom_type_description
_atom_type_scat_dispersion_real
_atom_type_scat_dispersion_imag
_atom_type_scat_source
C C 0.0033 0.0016 'International Tables Vol C Tables 4.2.6.8 and 6.1.1.4'
H H 0.0000 0.0000 'International Tables Vol C Tables 4.2.6.8 and 6.1.1.4'
O O 0.0106 0.0060 'International Tables Vol C Tables 4.2.6.8 and 6.1.1.4'

loop_
_geom_angle_atom_site_label_1
_geom_angle_atom_site_label_2
_geom_angle_atom_site_label_3
_geom_angle
_geom_angle_site_symmetry_1
_geom_angle_site_symmetry_3
_geom_angle_publ_flag
C1 O1 C11 115.93(14) . . ?
C8 O4 C9 115.16(14) . . ?
C10 O5 C14 112.92(13) . . ?
C15 O6 C12 115.12(14) . . ?
C13 O7 C22 116.76(13) . . ?
C14 O8 C29 113.54(16) . . ?
O2 C1 O1 123.62(16) . . ?
O2 C1 C2 124.37(17) . . ?
O1 C1 C2 112.02(15) . . ?
C1 C2 C3 110.10(16) . . ?
C4 C3 C2 111.78(16) . . ?
C5 C4 C3 125.24(19) . . ?
C4 C5 C6 125.85(19) . . ?
C5 C6 C7 111.38(17) . . ?
C8 C7 C6 110.83(17) . . ?
O3 C8 O4 122.19(18) . . ?
O3 C8 C7 125.67(19) . . ?
O4 C8 C7 112.13(17) . . ?
O4 C9 C10 107.24(15) . . ?
O5 C10 C9 103.92(14) . . ?
O5 C10 C11 112.02(15) . . ?
C9 C10 C11 113.40(15) . . ?
O1 C11 C10 108.68(14) . . ?
O1 C11 C12 109.86(14) . . ?
C10 C11 C12 111.71(15) . . ?
O6 C12 C13 107.28(15) . . ?
O6 C12 C11 111.27(15) . . ?
C13 C12 C11 113.19(15) . . ?
O7 C13 C14 111.70(15) . . ?
O7 C13 C12 106.15(14) . . ?
C14 C13 C12 110.48(15) . . ?
O8 C14 O5 107.28(14) . . ?
O8 C14 C13 108.00(15) . . ?
O5 C14 C13 109.53(15) . . ?
O6 C15 C16 108.44(16) . . ?
C17 C16 C21 118.1(2) . . ?
C17 C16 C15 121.70(19) . . ?
C21 C16 C15 120.19(19) . . ?
C16 C17 C18 121.0(2) . . ?
C19 C18 C17 119.8(2) . . ?
C20 C19 C18 119.7(2) . . ?
C19 C20 C21 120.7(2) . . ?
C20 C21 C16 120.7(2) . . ?
O7 C22 C23 109.15(15) . . ?
C28 C23 C24 118.8(2) . . ?
C28 C23 C22 120.60(19) . . ?
C24 C23 C22 120.6(2) . . ?
C25 C24 C23 120.5(2) . . ?
C24 C25 C26 120.4(2) . . ?
C27 C26 C25 119.8(2) . . ?
C26 C27 C28 119.5(2) . . ?
C23 C28 C27 121.1(2) . . ?

loop_
_geom_bond_atom_site_label_1
_geom_bond_atom_site_label_2
_geom_bond_distance
_geom_bond_site_symmetry_2
_geom_bond_publ_flag
O1 C1 1.357(2) . ?
O1 C11 1.451(2) . ?
O2 C1 1.200(2) . ?
O3 C8 1.201(2) . ?
O4 C8 1.355(2) . ?
O4 C9 1.440(2) . ?
O5 C10 1.429(2) . ?
O5 C14 1.428(2) . ?
O6 C15 1.412(2) . ?
O6 C12 1.416(2) . ?
O7 C13 1.418(2) . ?
O7 C22 1.423(2) . ?
O8 C14 1.396(2) . ?
O8 C29 1.425(2) . ?
C1 C2 1.502(3) . ?
C2 C3 1.537(3) . ?
C3 C4 1.495(3) . ?
C4 C5 1.315(3) . ?
C5 C6 1.487(3) . ?
C6 C7 1.534(3) . ?
C7 C8 1.498(3) . ?
C9 C10 1.508(3) . ?
C10 C11 1.519(3) . ?
C11 C12 1.524(3) . ?
C12 C13 1.517(3) . ?
C13 C14 1.512(3) . ?
C15 C16 1.492(3) . ?
C16 C17 1.382(3) . ?
C16 C21 1.387(3) . ?
C17 C18 1.388(3) . ?
C18 C19 1.379(3) . ?
C19 C20 1.363(3) . ?
C20 C21 1.380(3) . ?
C22 C23 1.504(3) . ?
C23 C28 1.377(3) . ?
C23 C24 1.378(3) . ?
C24 C25 1.372(3) . ?
C25 C26 1.376(4) . ?
C26 C27 1.375(3) . ?
C27 C28 1.382(3) . ?

loop_
_cod_related_entry_id
_cod_related_entry_database
_cod_related_entry_code
1 ChemSpider 30658668
